data_7057681
loop_
_publ_author_name
'Castells-Gil, Javier'
'Padial, Natalia M.'
'Mart\'i-Gastaldo, Carlos'

_publ_section_title
;
 Structural reorganization in a hydrogen-bonded organic framework
;
_journal_issue 19
_journal_name_full 'New Journal of Chemistry'
_journal_page_first 16138
_journal_paper_doi 10.1039/C8NJ02738B
_journal_volume 42
_journal_year 2018
_chemical_formula_moiety 'C16 H8 N2 O8, 2(H2 O), 2(C H6 N3)'
_chemical_formula_sum 'C18 H24 N8 O10'
_chemical_formula_weight 512.45
_space_group_crystal_system monoclinic
_space_group_IT_number 14
_space_group_name_Hall '-P 2ybc'
_space_group_name_H-M_alt 'P 1 21/c 1'
_symmetry_space_group_name_Hall '-P 2ybc'
_symmetry_space_group_name_H-M 'P 1 21/c 1'
_atom_sites_solution_hydrogens mixed
_audit_creation_date 2018-07-19
_audit_creation_method
;
Olex2 1.2
(compiled 2018.05.29 svn.r3508 for OlexSys, GUI svn.r5506)
;
_audit_update_record
;
2018-08-09 deposited with the CCDC.
2018-08-28 downloaded from the CCDC.
;
_cell_angle_alpha 90
_cell_angle_beta 94.738(4)
_cell_angle_gamma 90
_cell_formula_units_Z 4
_cell_length_a 16.8679(6)
_cell_length_b 18.4531(7)
_cell_length_c 7.0790(3)
_cell_measurement_reflns_used 6214
_cell_measurement_temperature 150.00(10)
_cell_measurement_theta_max 73.0580
_cell_measurement_theta_min 4.7500
_cell_volume 2195.92(15)
_computing_cell_refinement 'CrysAlisPro 1.171.38.46 (Rigaku OD, 2015)'
_computing_data_collection 'CrysAlisPro 1.171.38.46 (Rigaku OD, 2015)'
_computing_data_reduction 'CrysAlisPro 1.171.38.46 (Rigaku OD, 2015)'
_computing_molecular_graphics 'Olex2 (Dolomanov et al., 2009)'
_computing_publication_material 'Olex2 (Dolomanov et al., 2009)'
_computing_structure_refinement 'ShelXL (Sheldrick, 2015)'
_computing_structure_solution 'ShelXT (Sheldrick, 2015)'
_diffrn_ambient_temperature 150.0(10)
_diffrn_detector_area_resol_mean 5.2977
_diffrn_detector_type Atlas
_diffrn_measured_fraction_theta_full 1.000
_diffrn_measured_fraction_theta_max 0.967
_diffrn_measurement_details
;
List of Runs (angles in degrees, time in seconds):

  # Type    Start    End  Width  t~exp~   \w     \q     \k     \f   Frames
#--------------------------------------------------------------------------
  1  \w    -74.00 -14.00   1.00   10.00    --  -41.36  77.00 150.00   60
  2  \w    -50.00  13.00   1.00   10.00    --  -41.36  38.00  30.00   63
  3  \w   -121.00  -3.00   1.00   10.00    --  -41.36 -19.00  30.00  118
  4  \w    -72.00 -18.00   1.00   10.00    --  -41.36 125.00-150.00   54
  5  \w    -44.00  27.00   1.00   10.00    --  -41.36  38.00  90.00   71
  6  \w     64.00  90.00   1.00   10.00    --   41.36-129.00 -15.00   26
  7  \w     30.00  88.00   1.00   40.00    --  106.58 -30.00  90.00   58
  8  \w     31.00  89.00   1.00   40.00    --  106.58 -30.00 -30.00   58
  9  \w     30.00 125.00   1.00   40.00    --  106.58 -77.00 -90.00   95
 10  \w     30.00  74.00   1.00   40.00    --  106.58 -30.00 150.00   44
 11  \w     60.00 120.00   1.00   40.00    --  106.58-125.00  90.00   60
 12  \w     31.00  88.00   1.00   40.00    --  106.58 -30.00 -90.00   57
 13  \w     32.00  90.00   1.00   40.00    --  106.58 -30.00  30.00   58
 14  \w    116.00 143.00   1.00   40.00    --  106.58  45.00-180.00   27
 15  \w     37.00  64.00   1.00   40.00    --  106.58 -30.00 120.00   27
 16  \w     58.00 119.00   1.00   40.00    --  106.58-125.00 -90.00   61
 17  \w    101.00 128.00   1.00   40.00    --  106.58 125.00  30.00   27
 18  \w    153.00 178.00   1.00   40.00    --  106.58 125.00  30.00   25
 19  \w     25.00 156.00   1.00   40.00    --  106.58 -15.00-180.00  131
 20  \w     38.00 131.00   1.00   40.00    --  106.58 -77.00  90.00   93
;
_diffrn_measurement_device 'four-circle diffractometer'
_diffrn_measurement_device_type 'SuperNova, Dual, Cu at zero, Atlas'
_diffrn_measurement_method '\w scans'
_diffrn_radiation_type CuK\a
_diffrn_radiation_wavelength 1.54184
_diffrn_reflns_av_R_equivalents 0.0457
_diffrn_reflns_av_unetI/netI 0.0345
_diffrn_reflns_Laue_measured_fraction_full 1.000
_diffrn_reflns_Laue_measured_fraction_max 0.967
_diffrn_reflns_limit_h_max 10
_diffrn_reflns_limit_h_min -18
_diffrn_reflns_limit_k_max 20
_diffrn_reflns_limit_k_min -20
_diffrn_reflns_limit_l_max 7
_diffrn_reflns_limit_l_min -7
_diffrn_reflns_number 12465
_diffrn_reflns_point_group_measured_fraction_full 1.000
_diffrn_reflns_point_group_measured_fraction_max 0.967
_diffrn_reflns_theta_full 58.920
_diffrn_reflns_theta_max 58.920
_diffrn_reflns_theta_min 3.557
_exptl_absorpt_coefficient_mu 1.103
_exptl_absorpt_correction_T_max 1.000
_exptl_absorpt_correction_T_min 0.890
_exptl_absorpt_correction_type gaussian
_exptl_absorpt_process_details
;
CrysAlisPro 1.171.38.46 (Rigaku Oxford Diffraction, 2015)
Numerical absorption correction based on gaussian integration over
            a multifaceted crystal model
Empirical absorption correction using spherical harmonics,
 implemented in SCALE3 ABSPACK scaling algorithm.
;
_exptl_crystal_colour 'clear light orange'
_exptl_crystal_colour_lustre clear
_exptl_crystal_colour_modifier light
_exptl_crystal_colour_primary orange
_exptl_crystal_density_diffrn 1.550
_exptl_crystal_description block
_exptl_crystal_F_000 1072
_exptl_crystal_size_max 0.136
_exptl_crystal_size_mid 0.065
_exptl_crystal_size_min 0.043
_refine_diff_density_max 0.770
_refine_diff_density_min -0.466
_refine_diff_density_rms 0.145
_refine_ls_extinction_method none
_refine_ls_goodness_of_fit_ref 1.087
_refine_ls_hydrogen_treatment constr
_refine_ls_matrix_type full
_refine_ls_number_parameters 334
_refine_ls_number_reflns 3114
_refine_ls_number_restraints 0
_refine_ls_restrained_S_all 1.087
_refine_ls_R_factor_all 0.0956
_refine_ls_R_factor_gt 0.0922
_refine_ls_shift/su_max 0.000
_refine_ls_shift/su_mean 0.000
_refine_ls_structure_factor_coef Fsqd
_refine_ls_weighting_details 'w=1/[\s^2^(Fo^2^)+(0.1733P)^2^+9.5372P] where P=(Fo^2^+2Fc^2^)/3'
_refine_ls_weighting_scheme calc
_refine_ls_wR_factor_gt 0.2853
_refine_ls_wR_factor_ref 0.2890
_reflns_Friedel_coverage 0.000
_reflns_number_gt 2800
_reflns_number_total 3114
_reflns_threshold_expression 'I > 2\s(I)'
_cod_data_source_file c8nj02738b2.cif
_cod_data_source_block 1576297
_cod_depositor_comments 'Adding full bibliography for 7057680--7057681.cif.'
_cod_database_code 7057681
_shelx_shelxl_version_number 2017/1
_shelx_space_group_comment
;
The symmetry employed for this shelxl refinement is uniquely defined
by the following loop, which should always be used as a source of
symmetry information in preference to the above space-group names.
They are only intended as comments.
;
_olex2_refinement_description
;
1. Others
 Fixed Uiso: H4(0.044) H8(0.041) H2(0.024) H4A(0.023) H6(0.025) H10(0.024)
 H12(0.021) H14(0.024) H1WA(0.053) H1WB(0.053) H1AA(0.033) H1AB(0.033)
 H2AA(0.043) H2AB(0.043) H3AA(0.036) H3AB(0.036) H2WA(0.056) H2WB(0.056)
 H1BA(0.035) H1BB(0.035) H2BA(0.044) H2BB(0.044) H3BA(0.036) H3BB(0.036)
 Fixed X: H4(1.014451) H8(0.503123) H2(0.859398) H4A(1.067754) H6(0.876926)
 H10(0.650593) H12(0.443081) H14(0.636544) H1WA(0.771331) H1WB(0.844498)
 H1AA(0.851217) H1AB(0.857232) H2AA(0.657675) H2AB(0.732297) H3AA(0.665067)
 H3AB(0.744956) H2WA(0.649117) H2WB(0.651769) H1BA(0.814885) H1BB(0.852187)
 H2BA(0.70082) H2BB(0.784324) H3BA(0.644035) H3BB(0.689536)
 Fixed Y: H4(0.446659) H8(-0.021073) H2(0.118874) H4A(0.212697) H6(0.337873)
 H10(0.308347) H12(0.212527) H14(0.090041) H1WA(-0.043966) H1WB(-0.012539)
 H1AA(0.00579) H1AB(0.025417) H2AA(0.037186) H2AB(0.014201) H3AA(0.06572)
 H3AB(0.061546) H2WA(-0.106822) H2WB(-0.085895) H1BA(-0.293524) H1BB(-0.224072)
 H2BA(-0.115127) H2BB(-0.118032) H3BA(-0.217651) H3BB(-0.289087)
 Fixed Z: H4(0.762889) H8(0.216734) H2(0.57852) H4A(0.768079) H6(0.611027)
 H10(0.416827) H12(0.225048) H14(0.379575) H1WA(0.458099) H1WB(0.433151)
 H1AA(1.067505) H1AB(0.86003) H2AA(1.073915) H2AB(1.195232) H3AA(0.761106)
 H3AB(0.675578) H2WA(0.40148) H2WB(0.590231) H1BA(-0.020067) H1BB(-0.088467)
 H2BA(-0.023293) H2BB(-0.090415) H3BA(0.08591) H3BB(0.091821)
;
_olex2_submission_special_instructions 'No special instructions were received'
_oxdiff_exptl_absorpt_empirical_details
;
Empirical correction (ABSPACK) includes:
- Absorption correction using spherical harmonics
- Frame scaling
;

loop_
_space_group_symop_operation_xyz
'x, y, z'
'-x, y+1/2, -z+1/2'
'-x, -y, -z'
'x, -y-1/2, z-1/2'

loop_
_atom_site_label
_atom_site_type_symbol
_atom_site_fract_x
_atom_site_fract_y
_atom_site_fract_z
_atom_site_U_iso_or_equiv
_atom_site_adp_type
_atom_site_occupancy
_atom_site_site_symmetry_order
_atom_site_calc_flag
_atom_site_refinement_flags_posn
O1 O 0.95439(19) 0.02885(17) 0.7057(5) 0.0240(9) Uani 1 1 d .
O2 O 1.07761(19) 0.07453(18) 0.7495(5) 0.0278(9) Uani 1 1 d .
O3 O 1.10100(19) 0.35165(18) 0.7604(5) 0.0269(9) Uani 1 1 d .
O4 O 0.9848(2) 0.41063(18) 0.7393(6) 0.0296(9) Uani 1 1 d .
H4 H 1.014451 0.446659 0.762889 0.044 Uiso 1 1 calc GR
O5 O 0.54623(19) 0.40004(17) 0.3131(5) 0.0252(9) Uani 1 1 d .
O6 O 0.42710(19) 0.34717(18) 0.2773(5) 0.0246(9) Uani 1 1 d .
O7 O 0.41537(19) 0.07302(18) 0.1966(5) 0.0250(9) Uani 1 1 d .
O8 O 0.53193(19) 0.01584(18) 0.2344(5) 0.0272(9) Uani 1 1 d .
H8 H 0.503123 -0.021073 0.216734 0.041 Uiso 1 1 calc GR
N1 N 0.7753(2) 0.2424(2) 0.5129(6) 0.0210(9) Uani 1 1 d .
N2 N 0.7361(2) 0.1859(2) 0.4788(6) 0.0223(10) Uani 1 1 d .
C1 C 0.8556(3) 0.2300(3) 0.5835(7) 0.0188(11) Uani 1 1 d .
C2 C 0.8899(3) 0.1611(3) 0.6097(7) 0.0202(11) Uani 1 1 d .
H2 H 0.859398 0.118874 0.578520 0.024 Uiso 1 1 calc R
C3 C 0.9685(3) 0.1551(3) 0.6813(7) 0.0180(10) Uani 1 1 d .
C4 C 1.0134(3) 0.2171(3) 0.7222(7) 0.0191(11) Uani 1 1 d .
H4A H 1.067754 0.212697 0.768079 0.023 Uiso 1 1 calc R
C5 C 0.9798(3) 0.2855(2) 0.6969(7) 0.0187(11) Uani 1 1 d .
C6 C 0.9005(3) 0.2913(3) 0.6279(7) 0.0210(11) Uani 1 1 d .
H6 H 0.876926 0.337873 0.611027 0.025 Uiso 1 1 calc R
C7 C 1.0046(3) 0.0816(3) 0.7145(7) 0.0178(10) Uani 1 1 d .
C8 C 1.0272(3) 0.3536(3) 0.7354(7) 0.0196(11) Uani 1 1 d .
C9 C 0.6556(3) 0.1979(3) 0.4080(7) 0.0187(10) Uani 1 1 d .
C10 C 0.6203(3) 0.2659(3) 0.3863(7) 0.0198(11) Uani 1 1 d .
H10 H 0.650593 0.308347 0.416827 0.024 Uiso 1 1 calc R
C11 C 0.5409(3) 0.2714(3) 0.3199(7) 0.0173(11) Uani 1 1 d .
C12 C 0.4974(3) 0.2087(3) 0.2716(6) 0.0179(10) Uani 1 1 d .
H12 H 0.443081 0.212527 0.225048 0.021 Uiso 1 1 calc R
C13 C 0.5328(3) 0.1407(3) 0.2910(7) 0.0202(11) Uani 1 1 d .
C14 C 0.6121(3) 0.1362(3) 0.3622(7) 0.0198(11) Uani 1 1 d .
H14 H 0.636544 0.090041 0.379575 0.024 Uiso 1 1 calc R
C15 C 0.5017(3) 0.3448(2) 0.3005(7) 0.0182(11) Uani 1 1 d .
C16 C 0.4872(3) 0.0734(3) 0.2351(7) 0.0200(11) Uani 1 1 d .
O1W O 0.7956(2) -0.0041(2) 0.4445(6) 0.0356(10) Uani 1 1 d .
H1WA H 0.771331 -0.043966 0.458099 0.053 Uiso 1 1 d G
H1WB H 0.844498 -0.012539 0.433151 0.053 Uiso 1 1 d G
N1A N 0.8286(2) 0.0206(2) 0.9577(6) 0.0276(10) Uani 1 1 d .
H1AA H 0.851217 0.005790 1.067505 0.033 Uiso 1 1 calc R
H1AB H 0.857232 0.025417 0.860030 0.033 Uiso 1 1 calc R
N2A N 0.7091(3) 0.0282(3) 1.0854(7) 0.0358(12) Uani 1 1 d .
H2AA H 0.657675 0.037186 1.073915 0.043 Uiso 1 1 calc R
H2AB H 0.732297 0.014201 1.195232 0.043 Uiso 1 1 calc R
N3A N 0.7165(3) 0.0566(2) 0.7734(7) 0.0300(11) Uani 1 1 d .
H3AA H 0.665067 0.065720 0.761106 0.036 Uiso 1 1 calc R
H3AB H 0.744956 0.061546 0.675578 0.036 Uiso 1 1 calc R
C1A C 0.7509(3) 0.0356(3) 0.9394(8) 0.0250(12) Uani 1 1 d .
O2W O 0.6786(2) -0.1031(2) 0.5043(6) 0.0375(10) Uani 1 1 d .
H2WA H 0.649117 -0.106822 0.401480 0.056 Uiso 1 1 d G
H2WB H 0.651769 -0.085895 0.590231 0.056 Uiso 1 1 d G
N1B N 0.8122(2) -0.2466(2) -0.0418(6) 0.0289(11) Uani 1 1 d .
H1BA H 0.814885 -0.293524 -0.020067 0.035 Uiso 1 1 calc R
H1BB H 0.852187 -0.224072 -0.088467 0.035 Uiso 1 1 calc R
N2B N 0.7439(3) -0.1399(3) -0.0438(8) 0.0369(12) Uani 1 1 d .
H2BA H 0.700820 -0.115127 -0.023293 0.044 Uiso 1 1 calc R
H2BB H 0.784324 -0.118032 -0.090415 0.044 Uiso 1 1 calc R
N3B N 0.6870(2) -0.2425(2) 0.0655(6) 0.0299(11) Uani 1 1 d .
H3BA H 0.644035 -0.217651 0.085910 0.036 Uiso 1 1 calc R
H3BB H 0.689536 -0.289087 0.091821 0.036 Uiso 1 1 calc R
C1B C 0.7478(3) -0.2099(3) -0.0044(7) 0.0236(12) Uani 1 1 d .

loop_
_atom_site_aniso_label
_atom_site_aniso_U_11
_atom_site_aniso_U_22
_atom_site_aniso_U_33
_atom_site_aniso_U_23
_atom_site_aniso_U_13
_atom_site_aniso_U_12
O1 0.0162(18) 0.0136(17) 0.042(2) 0.0019(15) 0.0010(15) 0.0001(13)
O2 0.0157(19) 0.0212(18) 0.046(2) 0.0034(16) -0.0021(15) 0.0006(14)
O3 0.0142(19) 0.0196(18) 0.046(2) -0.0016(15) -0.0006(15) -0.0017(13)
O4 0.0174(18) 0.0125(17) 0.058(3) -0.0029(16) -0.0002(17) -0.0013(14)
O5 0.0175(18) 0.0158(18) 0.042(2) -0.0006(15) 0.0003(15) -0.0004(14)
O6 0.0136(18) 0.0223(18) 0.037(2) -0.0005(15) -0.0019(14) 0.0012(13)
O7 0.0136(19) 0.0222(18) 0.038(2) 0.0001(15) -0.0031(15) -0.0013(13)
O8 0.0171(18) 0.0147(17) 0.049(2) -0.0019(16) -0.0024(16) -0.0007(14)
N1 0.015(2) 0.016(2) 0.031(2) 0.0004(18) -0.0028(16) -0.0008(16)
N2 0.015(2) 0.019(2) 0.032(2) -0.0005(17) -0.0048(17) -0.0004(17)
C1 0.013(2) 0.020(2) 0.023(3) -0.0005(19) -0.0006(19) 0.0000(19)
C2 0.018(2) 0.016(2) 0.027(3) 0.000(2) -0.001(2) -0.0022(19)
C3 0.014(2) 0.017(2) 0.024(3) -0.0008(19) 0.0036(19) -0.0002(18)
C4 0.011(2) 0.022(3) 0.024(3) 0.001(2) 0.0022(19) -0.0013(19)
C5 0.016(2) 0.016(2) 0.024(3) 0.0004(19) 0.0030(19) -0.0005(18)
C6 0.016(2) 0.018(2) 0.029(3) 0.000(2) 0.000(2) 0.0029(19)
C7 0.013(3) 0.017(2) 0.023(3) 0.0001(19) 0.0008(19) -0.0005(19)
C8 0.015(3) 0.019(3) 0.025(3) 0.0011(19) 0.0002(19) -0.0007(19)
C9 0.013(2) 0.021(2) 0.021(2) -0.001(2) -0.0017(19) 0.0010(19)
C10 0.018(3) 0.018(2) 0.023(3) 0.0009(19) 0.0009(19) -0.001(2)
C11 0.016(2) 0.019(2) 0.017(2) 0.0014(18) -0.0003(19) -0.0011(19)
C12 0.012(2) 0.023(3) 0.019(2) -0.0025(19) -0.0008(18) 0.0017(19)
C13 0.015(2) 0.019(2) 0.026(3) 0.001(2) -0.0001(19) -0.0011(19)
C14 0.014(2) 0.019(2) 0.026(3) 0.000(2) -0.0006(19) 0.0012(19)
C15 0.018(3) 0.017(2) 0.020(2) -0.0010(19) -0.0005(19) 0.0043(19)
C16 0.015(3) 0.021(3) 0.024(3) 0.000(2) -0.0011(19) 0.0021(19)
O1W 0.023(2) 0.039(2) 0.045(2) -0.0035(19) 0.0028(17) 0.0016(16)
N1A 0.018(2) 0.034(2) 0.031(2) 0.0057(19) 0.0021(18) 0.0001(18)
N2A 0.019(2) 0.057(3) 0.031(3) -0.001(2) 0.0051(19) 0.007(2)
N3A 0.018(2) 0.034(3) 0.038(3) 0.005(2) -0.0022(19) -0.0014(18)
C1A 0.020(3) 0.020(3) 0.035(3) -0.003(2) 0.003(2) -0.003(2)
O2W 0.027(2) 0.043(2) 0.042(2) -0.0077(19) -0.0005(17) -0.0031(17)
N1B 0.016(2) 0.027(2) 0.044(3) 0.004(2) 0.0022(18) 0.0040(17)
N2B 0.023(2) 0.025(3) 0.062(3) 0.005(2) -0.001(2) 0.0020(18)
N3B 0.018(2) 0.030(2) 0.043(3) 0.003(2) 0.0040(18) 0.0007(18)
C1B 0.018(3) 0.028(3) 0.023(3) -0.005(2) -0.006(2) 0.001(2)

loop_
_atom_type_symbol
_atom_type_description
_atom_type_scat_dispersion_real
_atom_type_scat_dispersion_imag
_atom_type_scat_source
C C 0.0181 0.0091 'International Tables Vol C Tables 4.2.6.8 and 6.1.1.4'
H H 0.0000 0.0000 'International Tables Vol C Tables 4.2.6.8 and 6.1.1.4'
N N 0.0311 0.0180 'International Tables Vol C Tables 4.2.6.8 and 6.1.1.4'
O O 0.0492 0.0322 'International Tables Vol C Tables 4.2.6.8 and 6.1.1.4'

loop_
_exptl_crystal_face_index_h
_exptl_crystal_face_index_k
_exptl_crystal_face_index_l
_exptl_crystal_face_perp_dist
-11 0 0 0.0246
-1 0 5 0.0721
11 0 0 0.0394
-1 0 -5 0.0547
-8 8 0 0.0128
-9 -7 0 0.0292
0 -12 0 0.0279
9 -7 0 0.0405
0 12 0 0.0148

loop_
_geom_angle_atom_site_label_1
_geom_angle_atom_site_label_2
_geom_angle_atom_site_label_3
_geom_angle
C8 O4 H4 109.5
C16 O8 H8 109.5
N2 N1 C1 114.0(4)
N1 N2 C9 114.4(4)
C2 C1 N1 124.3(4)
C6 C1 N1 115.8(4)
C6 C1 C2 119.9(4)
C1 C2 H2 120.2
C3 C2 C1 119.5(4)
C3 C2 H2 120.2
C2 C3 C4 120.0(4)
C2 C3 C7 119.7(4)
C4 C3 C7 120.3(4)
C3 C4 H4A 119.6
C5 C4 C3 120.8(4)
C5 C4 H4A 119.6
C4 C5 C6 119.1(4)
C4 C5 C8 122.1(4)
C6 C5 C8 118.7(4)
C1 C6 C5 120.6(4)
C1 C6 H6 119.7
C5 C6 H6 119.7
O1 C7 C3 114.8(4)
O2 C7 O1 124.5(4)
O2 C7 C3 120.7(4)
O3 C8 O4 125.3(4)
O3 C8 C5 120.8(4)
O4 C8 C5 113.9(4)
C10 C9 N2 124.4(4)
C14 C9 N2 115.3(4)
C14 C9 C10 120.3(4)
C9 C10 H10 120.1
C11 C10 C9 119.7(4)
C11 C10 H10 120.1
C10 C11 C12 119.7(4)
C10 C11 C15 120.1(4)
C12 C11 C15 120.2(4)
C11 C12 H12 119.7
C13 C12 C11 120.7(4)
C13 C12 H12 119.7
C12 C13 C14 118.7(4)
C12 C13 C16 121.0(4)
C14 C13 C16 120.3(4)
C9 C14 C13 120.8(4)
C9 C14 H14 119.6
C13 C14 H14 119.6
O5 C15 C11 117.6(4)
O6 C15 O5 124.3(4)
O6 C15 C11 118.1(4)
O7 C16 O8 124.0(4)
O7 C16 C13 122.9(4)
O8 C16 C13 113.1(4)
H1WA O1W H1WB 109.4
H1AA N1A H1AB 120.0
C1A N1A H1AA 120.0
C1A N1A H1AB 120.0
H2AA N2A H2AB 120.0
C1A N2A H2AA 120.0
C1A N2A H2AB 120.0
H3AA N3A H3AB 120.0
C1A N3A H3AA 120.0
C1A N3A H3AB 120.0
N2A C1A N1A 119.4(5)
N2A C1A N3A 120.4(5)
N3A C1A N1A 120.1(5)
H2WA O2W H2WB 109.5
H1BA N1B H1BB 120.0
C1B N1B H1BA 120.0
C1B N1B H1BB 120.0
H2BA N2B H2BB 120.0
C1B N2B H2BA 120.0
C1B N2B H2BB 120.0
H3BA N3B H3BB 120.0
C1B N3B H3BA 120.0
C1B N3B H3BB 120.0
N2B C1B N1B 119.0(5)
N3B C1B N1B 121.1(5)
N3B C1B N2B 119.9(5)

loop_
_geom_bond_atom_site_label_1
_geom_bond_atom_site_label_2
_geom_bond_distance
O1 C7 1.289(6)
O2 C7 1.242(6)
O3 C8 1.244(6)
O4 H4 0.8400
O4 C8 1.273(6)
O5 C15 1.266(6)
O6 C15 1.256(6)
O7 C16 1.219(6)
O8 H8 0.8400
O8 C16 1.304(6)
N1 N2 1.248(6)
N1 C1 1.423(6)
N2 C9 1.426(6)
C1 C2 1.402(7)
C1 C6 1.383(7)
C2 H2 0.9500
C2 C3 1.384(7)
C3 C4 1.390(7)
C3 C7 1.497(7)
C4 H4A 0.9500
C4 C5 1.388(7)
C5 C6 1.390(7)
C5 C8 1.502(7)
C6 H6 0.9500
C9 C10 1.391(7)
C9 C14 1.378(7)
C10 H10 0.9500
C10 C11 1.387(7)
C11 C12 1.398(7)
C11 C15 1.508(6)
C12 H12 0.9500
C12 C13 1.392(7)
C13 C14 1.393(7)
C13 C16 1.496(7)
C14 H14 0.9500
O1W H1WA 0.8504
O1W H1WB 0.8501
N1A H1AA 0.8800
N1A H1AB 0.8800
N1A C1A 1.336(7)
N2A H2AA 0.8800
N2A H2AB 0.8800
N2A C1A 1.306(7)
N3A H3AA 0.8800
N3A H3AB 0.8800
N3A C1A 1.325(7)
O2W H2WA 0.8495
O2W H2WB 0.8499
N1B H1BA 0.8800
N1B H1BB 0.8800
N1B C1B 1.325(7)
N2B H2BA 0.8800
N2B H2BB 0.8800
N2B C1B 1.322(7)
N3B H3BA 0.8800
N3B H3BB 0.8800
N3B C1B 1.320(7)

loop_
_geom_hbond_atom_site_label_D
_geom_hbond_atom_site_label_H
_geom_hbond_atom_site_label_A
_geom_hbond_distance_DH
_geom_hbond_distance_HA
_geom_hbond_distance_DA
_geom_hbond_angle_DHA
_geom_hbond_site_symmetry_A
_geom_hbond_publ_flag
O4 H4 O1 0.84 1.61 2.428(5) 162.2 2_756 yes
O8 H8 O5 0.84 1.68 2.519(5) 174.2 2_645 yes
O1W H1WA O2W 0.85 1.96 2.747(6) 154.1 . yes
O2W H2WA O6 0.85 1.93 2.721(5) 155.6 2_645 yes

loop_
_twin_individual_id
_twin_individual_mass_fraction_refined
1 0.9999(2)
2 0.0001(2)
